data_4030021
loop_
_publ_author_name
'Sharma, Upendra'
'Park, Yoonsu'
'Chang, Sukbok'

_publ_section_title
;
 Rh(III)-Catalyzed Traceless Coupling of Quinoline N-Oxides with Internal
 Diarylalkynes.
;
_journal_issue 20
_journal_name_full 'The Journal of organic chemistry'
_journal_page_first 9899
_journal_page_last 9906
_journal_paper_doi 10.1021/jo501995c
_journal_volume 79
_journal_year 2014
_chemical_formula_moiety 'C23 H16 Br N O'
_chemical_formula_sum 'C23 H16 Br N O'
_chemical_formula_weight 402.28
_chemical_name_systematic
; 
 ? 
;
_space_group_IT_number 14
_symmetry_cell_setting monoclinic
_symmetry_space_group_name_Hall '-P 2ybc'
_symmetry_space_group_name_H-M 'P 1 21/c 1'
_atom_sites_solution_hydrogens geom
_atom_sites_solution_primary direct
_atom_sites_solution_secondary difmap
_audit_creation_method SHELXL-97
_cell_angle_alpha 90.00
_cell_angle_beta 96.720(3)
_cell_angle_gamma 90.00
_cell_formula_units_Z 4
_cell_length_a 14.2581(10)
_cell_length_b 11.0348(8)
_cell_length_c 11.2185(8)
_cell_measurement_reflns_used 38284
_cell_measurement_temperature 120(2)
_cell_measurement_theta_max 28.00
_cell_measurement_theta_min 2.86
_cell_volume 1752.9(2)
_computing_cell_refinement 'Bruker SMART'
_computing_data_collection 'Bruker SMART'
_computing_data_reduction 'Bruker SAINT'
_computing_molecular_graphics 'Bruker SHELXTL'
_computing_publication_material 'Bruker SHELXTL'
_computing_structure_refinement 'SHELXL-97 (Sheldrick, 2008)'
_computing_structure_solution 'SHELXS-97 (Sheldrick, 2008)'
_diffrn_ambient_temperature 120(2)
_diffrn_measured_fraction_theta_full 0.999
_diffrn_measured_fraction_theta_max 0.999
_diffrn_measurement_device_type 'Photon 100 CMOS detector'
_diffrn_measurement_method 'phi and omega scans'
_diffrn_radiation_monochromator graphite
_diffrn_radiation_source 'fine-focus sealed tube'
_diffrn_radiation_type MoK\a
_diffrn_radiation_wavelength 0.71073
_diffrn_reflns_av_R_equivalents 0.0409
_diffrn_reflns_av_sigmaI/netI 0.0211
_diffrn_reflns_limit_h_max 18
_diffrn_reflns_limit_h_min -18
_diffrn_reflns_limit_k_max 14
_diffrn_reflns_limit_k_min -14
_diffrn_reflns_limit_l_max 13
_diffrn_reflns_limit_l_min -14
_diffrn_reflns_number 38284
_diffrn_reflns_theta_full 28.00
_diffrn_reflns_theta_max 28.00
_diffrn_reflns_theta_min 2.86
_exptl_absorpt_coefficient_mu 2.356
_exptl_absorpt_correction_T_max 0.8913
_exptl_absorpt_correction_T_min 0.6501
_exptl_absorpt_correction_type multi-scan
_exptl_absorpt_process_details SADABS
_exptl_crystal_colour white
_exptl_crystal_density_diffrn 1.524
_exptl_crystal_density_meas ?
_exptl_crystal_density_method 'not measured'
_exptl_crystal_description platy
_exptl_crystal_F_000 816
_exptl_crystal_size_max 0.20
_exptl_crystal_size_mid 0.10
_exptl_crystal_size_min 0.05
_refine_diff_density_max 0.627
_refine_diff_density_min -0.311
_refine_diff_density_rms 0.076
_refine_ls_extinction_method none
_refine_ls_goodness_of_fit_ref 1.066
_refine_ls_hydrogen_treatment constr
_refine_ls_matrix_type full
_refine_ls_number_parameters 235
_refine_ls_number_reflns 4236
_refine_ls_number_restraints 0
_refine_ls_restrained_S_all 1.066
_refine_ls_R_factor_all 0.0339
_refine_ls_R_factor_gt 0.0287
_refine_ls_shift/su_max 0.002
_refine_ls_shift/su_mean 0.000
_refine_ls_structure_factor_coef Fsqd
_refine_ls_weighting_details 'calc w=1/[\s^2^(Fo^2^)+(0.0439P)^2^+1.2965P] where P=(Fo^2^+2Fc^2^)/3'
_refine_ls_weighting_scheme calc
_refine_ls_wR_factor_gt 0.0751
_refine_ls_wR_factor_ref 0.0821
_reflns_number_gt 3771
_reflns_number_total 4236
_reflns_threshold_expression >2sigma(I)
_cod_data_source_file jo501995c_si_003.cif
_cod_data_source_block n0160b-1
_cod_depositor_comments
;
The following automatic conversions were performed:

'_symmetry_cell_setting' value 'Monoclinic' changed to 'monoclinic'
according to
/home/saulius/struct/COD-crude-data--automatic-downloads/rss-feeds/ACS/lib/dictionaries/cif_core.dic
dictionary named 'cif_core.dic' version 2.4.2 from 2011-04-26.

Automatic conversion script
Id: cif_fix_values 2827 2014-09-09 07:05:25Z andrius 

 Adding full bibliography for 4030019--4030022.cif.

The following automatic conversions were performed:

'_exptl_crystal_density_meas' value 'not measured' was changed to '?'
- the value is perceived as not measured.

Automatic conversion script
Id: cif_fix_values 3008 2015-01-20 13:52:24Z robertas 
;
_cod_original_sg_symbol_H-M P2(1)/c
_cod_database_code 4030021

loop_
_symmetry_equiv_pos_as_xyz
'x, y, z'
'-x, y+1/2, -z+1/2'
'-x, -y, -z'
'x, -y-1/2, z-1/2'

loop_
_atom_site_label
_atom_site_type_symbol
_atom_site_fract_x
_atom_site_fract_y
_atom_site_fract_z
_atom_site_U_iso_or_equiv
_atom_site_adp_type
_atom_site_occupancy
_atom_site_symmetry_multiplicity
_atom_site_calc_flag
_atom_site_refinement_flags
Br1 Br 0.397021(13) 0.671991(17) 0.403216(17) 0.02464(8) Uani 1 1 d .
N1 N 0.57675(10) 0.96964(13) 0.72608(12) 0.0158(3) Uani 1 1 d .
O1 O 0.77494(9) 0.98600(11) 0.62599(11) 0.0195(3) Uani 1 1 d .
C4 C 0.49441(12) 0.83058(14) 0.57952(15) 0.0137(3) Uani 1 1 d .
C7 C 0.65974(12) 0.68806(15) 0.60597(15) 0.0150(3) Uani 1 1 d .
H7A H 0.7148 0.6388 0.6143 0.018 Uiso 1 1 calc R
C6 C 0.58129(12) 0.65377(15) 0.52294(15) 0.0159(3) Uani 1 1 d .
H6A H 0.5845 0.5831 0.4752 0.019 Uiso 1 1 calc R
C5 C 0.50119(12) 0.72270(15) 0.51199(14) 0.0148(3) Uani 1 1 d .
C9 C 0.57434(11) 0.86458(15) 0.66073(14) 0.0131(3) Uani 1 1 d .
C8 C 0.65754(11) 0.79093(15) 0.67434(14) 0.0135(3) Uani 1 1 d .
C2 C 0.41894(12) 1.01340(16) 0.63436(16) 0.0196(3) Uani 1 1 d .
H2A H 0.3667 1.0674 0.6281 0.024 Uiso 1 1 calc R
C3 C 0.41491(12) 0.90895(16) 0.56873(15) 0.0174(3) Uani 1 1 d .
H3A H 0.3597 0.8890 0.5166 0.021 Uiso 1 1 calc R
C1 C 0.50198(12) 1.04025(15) 0.71188(15) 0.0181(3) Uani 1 1 d .
H1A H 0.5038 1.1137 0.7563 0.022 Uiso 1 1 calc R
C10 C 0.73834(11) 0.83310(14) 0.76572(14) 0.0132(3) Uani 1 1 d .
H10A H 0.7132 0.8406 0.8449 0.016 Uiso 1 1 calc R
C23 C 0.82918(12) 0.66470(15) 0.87783(15) 0.0163(3) Uani 1 1 d .
H23A H 0.7844 0.6672 0.9341 0.020 Uiso 1 1 calc R
C18 C 0.82085(11) 0.74547(15) 0.78163(14) 0.0143(3) Uani 1 1 d .
C13 C 0.78718(13) 1.17188(15) 0.80087(18) 0.0212(4) Uani 1 1 d .
H13A H 0.7613 1.1956 0.7225 0.025 Uiso 1 1 calc R
C11 C 0.77073(11) 0.95977(15) 0.73072(15) 0.0147(3) Uani 1 1 d .
C19 C 0.88822(12) 0.74127(16) 0.70054(15) 0.0184(3) Uani 1 1 d .
H19A H 0.8839 0.7962 0.6349 0.022 Uiso 1 1 calc R
C22 C 0.90222(12) 0.58039(17) 0.89260(15) 0.0202(4) Uani 1 1 d .
H22A H 0.9069 0.5257 0.9584 0.024 Uiso 1 1 calc R
C12 C 0.79909(12) 1.04932(15) 0.82854(15) 0.0160(3) Uani 1 1 d .
C20 C 0.96143(13) 0.65737(18) 0.71513(17) 0.0226(4) Uani 1 1 d .
H20A H 1.0069 0.6553 0.6596 0.027 Uiso 1 1 calc R
C17 C 0.83727(13) 1.01512(17) 0.94357(16) 0.0226(4) Uani 1 1 d .
H17A H 0.8443 0.9317 0.9637 0.027 Uiso 1 1 calc R
C21 C 0.96838(13) 0.57630(18) 0.81095(17) 0.0235(4) Uani 1 1 d .
H21A H 1.0181 0.5185 0.8205 0.028 Uiso 1 1 calc R
C15 C 0.85262(15) 1.22560(19) 1.00100(19) 0.0288(4) Uani 1 1 d .
H15A H 0.8713 1.2857 1.0596 0.035 Uiso 1 1 calc R
C14 C 0.81289(14) 1.25935(17) 0.88735(19) 0.0272(4) Uani 1 1 d .
H14A H 0.8032 1.3427 0.8685 0.033 Uiso 1 1 calc R
C16 C 0.86516(15) 1.1038(2) 1.02907(17) 0.0292(4) Uani 1 1 d .
H16A H 0.8929 1.0807 1.1069 0.035 Uiso 1 1 calc R

loop_
_atom_site_aniso_label
_atom_site_aniso_U_11
_atom_site_aniso_U_22
_atom_site_aniso_U_33
_atom_site_aniso_U_23
_atom_site_aniso_U_13
_atom_site_aniso_U_12
Br1 0.02093(11) 0.02290(11) 0.02742(12) -0.00505(7) -0.00836(7) 0.00057(6)
N1 0.0182(7) 0.0150(6) 0.0145(6) -0.0006(5) 0.0035(5) 0.0009(5)
O1 0.0227(6) 0.0204(6) 0.0156(6) 0.0016(5) 0.0033(5) -0.0018(5)
C4 0.0141(7) 0.0147(7) 0.0126(7) 0.0025(6) 0.0027(6) 0.0001(6)
C7 0.0126(7) 0.0166(7) 0.0159(7) 0.0005(6) 0.0025(6) 0.0021(6)
C6 0.0185(8) 0.0154(7) 0.0140(7) -0.0018(6) 0.0021(6) -0.0008(6)
C5 0.0149(7) 0.0157(8) 0.0130(7) 0.0007(6) -0.0016(6) -0.0029(6)
C9 0.0142(7) 0.0139(7) 0.0116(7) 0.0027(6) 0.0029(6) 0.0001(6)
C8 0.0123(7) 0.0159(7) 0.0125(7) 0.0022(6) 0.0021(6) -0.0006(6)
C2 0.0184(8) 0.0195(8) 0.0212(8) 0.0030(7) 0.0037(6) 0.0064(6)
C3 0.0144(7) 0.0208(8) 0.0169(8) 0.0039(6) 0.0011(6) 0.0024(6)
C1 0.0226(8) 0.0158(7) 0.0168(8) 0.0002(6) 0.0057(6) 0.0031(6)
C10 0.0123(7) 0.0153(7) 0.0122(7) 0.0002(6) 0.0017(6) 0.0005(6)
C23 0.0151(8) 0.0178(8) 0.0156(8) -0.0007(6) 0.0002(6) -0.0019(6)
C18 0.0127(7) 0.0158(7) 0.0136(7) -0.0015(6) -0.0017(6) -0.0009(6)
C13 0.0181(8) 0.0186(8) 0.0264(9) 0.0000(7) 0.0002(7) 0.0016(6)
C11 0.0113(7) 0.0157(7) 0.0168(8) 0.0003(6) 0.0008(6) 0.0012(6)
C19 0.0163(8) 0.0223(8) 0.0168(8) 0.0024(6) 0.0022(6) 0.0007(6)
C22 0.0229(9) 0.0179(8) 0.0181(8) 0.0022(6) -0.0045(7) 0.0012(6)
C12 0.0138(7) 0.0170(8) 0.0173(8) -0.0020(6) 0.0017(6) -0.0010(6)
C20 0.0151(8) 0.0308(10) 0.0221(9) -0.0026(7) 0.0030(7) 0.0029(7)
C17 0.0270(9) 0.0222(9) 0.0183(8) 0.0000(7) 0.0009(7) -0.0035(7)
C21 0.0176(8) 0.0250(9) 0.0262(9) -0.0030(7) -0.0039(7) 0.0070(7)
C15 0.0291(10) 0.0283(10) 0.0296(10) -0.0133(8) 0.0066(8) -0.0064(8)
C14 0.0266(10) 0.0169(8) 0.0384(11) -0.0056(8) 0.0057(8) -0.0009(7)
C16 0.0359(11) 0.0327(11) 0.0181(9) -0.0049(8) 0.0000(8) -0.0070(9)

loop_
_atom_type_symbol
_atom_type_description
_atom_type_scat_dispersion_real
_atom_type_scat_dispersion_imag
_atom_type_scat_source
C C 0.0033 0.0016 'International Tables Vol C Tables 4.2.6.8 and 6.1.1.4'
H H 0.0000 0.0000 'International Tables Vol C Tables 4.2.6.8 and 6.1.1.4'
N N 0.0061 0.0033 'International Tables Vol C Tables 4.2.6.8 and 6.1.1.4'
O O 0.0106 0.0060 'International Tables Vol C Tables 4.2.6.8 and 6.1.1.4'
Br Br -0.2901 2.4595 'International Tables Vol C Tables 4.2.6.8 and 6.1.1.4'

loop_
_geom_angle_atom_site_label_1
_geom_angle_atom_site_label_2
_geom_angle_atom_site_label_3
_geom_angle
C1 N1 C9 117.86(15)
C3 C4 C5 124.66(15)
C3 C4 C9 117.73(15)
C5 C4 C9 117.57(15)
C8 C7 C6 121.27(15)
C5 C6 C7 119.77(15)
C6 C5 C4 121.82(15)
C6 C5 Br1 118.56(12)
C4 C5 Br1 119.62(12)
N1 C9 C4 122.25(14)
N1 C9 C8 117.05(14)
C4 C9 C8 120.66(15)
C7 C8 C9 118.87(15)
C7 C8 C10 124.35(15)
C9 C8 C10 116.78(14)
C3 C2 C1 119.16(16)
C2 C3 C4 119.05(16)
N1 C1 C2 123.93(16)
C18 C10 C8 113.55(13)
C18 C10 C11 110.95(13)
C8 C10 C11 109.40(13)
C22 C23 C18 120.95(16)
C23 C18 C19 118.65(15)
C23 C18 C10 119.55(14)
C19 C18 C10 121.78(15)
C14 C13 C12 120.28(18)
O1 C11 C12 120.70(15)
O1 C11 C10 120.83(15)
C12 C11 C10 118.45(14)
C20 C19 C18 120.57(16)
C21 C22 C23 119.95(16)
C17 C12 C13 119.58(16)
C17 C12 C11 122.90(16)
C13 C12 C11 117.51(16)
C19 C20 C21 120.20(17)
C12 C17 C16 119.72(18)
C22 C21 C20 119.67(16)
C14 C15 C16 119.86(18)
C15 C14 C13 120.20(18)
C15 C16 C17 120.32(18)

loop_
_geom_bond_atom_site_label_1
_geom_bond_atom_site_label_2
_geom_bond_distance
Br1 C5 1.8932(16)
N1 C1 1.315(2)
N1 C9 1.370(2)
O1 C11 1.218(2)
C4 C3 1.420(2)
C4 C5 1.420(2)
C4 C9 1.424(2)
C7 C8 1.372(2)
C7 C6 1.421(2)
C6 C5 1.366(2)
C9 C8 1.431(2)
C8 C10 1.523(2)
C2 C3 1.365(2)
C2 C1 1.416(3)
C10 C18 1.517(2)
C10 C11 1.537(2)
C23 C22 1.392(2)
C23 C18 1.394(2)
C18 C19 1.399(2)
C13 C14 1.387(3)
C13 C12 1.393(2)
C11 C12 1.497(2)
C19 C20 1.391(2)
C22 C21 1.390(3)
C12 C17 1.393(2)
C20 C21 1.393(3)
C17 C16 1.395(3)
C15 C14 1.384(3)
C15 C16 1.387(3)

loop_
_geom_torsion_atom_site_label_1
_geom_torsion_atom_site_label_2
_geom_torsion_atom_site_label_3
_geom_torsion_atom_site_label_4
_geom_torsion
C8 C7 C6 C5 -1.3(2)
C7 C6 C5 C4 1.6(2)
C7 C6 C5 Br1 -178.49(12)
C3 C4 C5 C6 177.18(16)
C9 C4 C5 C6 -0.5(2)
C3 C4 C5 Br1 -2.7(2)
C9 C4 C5 Br1 179.59(11)
C1 N1 C9 C4 -0.1(2)
C1 N1 C9 C8 177.94(15)
C3 C4 C9 N1 -0.9(2)
C5 C4 C9 N1 177.00(14)
C3 C4 C9 C8 -178.81(15)
C5 C4 C9 C8 -0.9(2)
C6 C7 C8 C9 -0.2(2)
C6 C7 C8 C10 179.53(15)
N1 C9 C8 C7 -176.76(14)
C4 C9 C8 C7 1.3(2)
N1 C9 C8 C10 3.5(2)
C4 C9 C8 C10 -178.45(14)
C1 C2 C3 C4 -0.4(2)
C5 C4 C3 C2 -176.63(16)
C9 C4 C3 C2 1.1(2)
C9 N1 C1 C2 0.8(2)
C3 C2 C1 N1 -0.6(3)
C7 C8 C10 C18 -4.1(2)
C9 C8 C10 C18 175.62(14)
C7 C8 C10 C11 120.45(17)
C9 C8 C10 C11 -59.84(17)
C22 C23 C18 C19 -0.8(2)
C22 C23 C18 C10 177.78(15)
C8 C10 C18 C23 -98.51(17)
C11 C10 C18 C23 137.79(15)
C8 C10 C18 C19 79.99(19)
C11 C10 C18 C19 -43.7(2)
C18 C10 C11 O1 86.90(19)
C8 C10 C11 O1 -39.1(2)
C18 C10 C11 C12 -91.74(17)
C8 C10 C11 C12 142.21(14)
C23 C18 C19 C20 0.6(3)
C10 C18 C19 C20 -177.90(16)
C18 C23 C22 C21 0.3(3)
C14 C13 C12 C17 -0.2(3)
C14 C13 C12 C11 -179.44(16)
O1 C11 C12 C17 -149.59(18)
C10 C11 C12 C17 29.1(2)
O1 C11 C12 C13 29.6(2)
C10 C11 C12 C13 -151.72(16)
C18 C19 C20 C21 0.1(3)
C13 C12 C17 C16 -1.4(3)
C11 C12 C17 C16 177.77(17)
C23 C22 C21 C20 0.4(3)
C19 C20 C21 C22 -0.6(3)
C16 C15 C14 C13 -1.2(3)
C12 C13 C14 C15 1.5(3)
C14 C15 C16 C17 -0.5(3)
C12 C17 C16 C15 1.8(3)
